data_4119782
loop_
_publ_author_name
'Dong-Xu Xue'
'Amy J. Cairns'
'Youssef Belmabkhout'
'Lukasz Wojtas'
'Yunling Liu'
'Mohamed H. Alkordi'
'Mohamed Eddaoudi'

_publ_section_title
;
 Tunable Rare-Earth fcu-MOFs: A Platform for Systematic Enhancement of CO2
 Adsorption Energetics and Uptake
;
_journal_name_full 'Journal of the American Chemical Society'
_journal_page_first 7660
_journal_page_last 7667
_journal_paper_doi 10.1021/ja401429x
_journal_volume 135
_journal_year 2013
_chemical_formula_sum 'C52 H18 F6 N26 O78 Y6'
_chemical_formula_weight 2902.38
_chemical_name_systematic
;
 ?
;
_space_group_IT_number 225
_symmetry_cell_setting cubic
_symmetry_space_group_name_Hall '-F 4 2 3'
_symmetry_space_group_name_H-M 'F m -3 m'
_atom_sites_solution_hydrogens geom
_atom_sites_solution_primary direct
_atom_sites_solution_secondary difmap
_audit_creation_method SHELXL-97
_cell_angle_alpha 90.00
_cell_angle_beta 90.00
_cell_angle_gamma 90.00
_cell_formula_units_Z 4
_cell_length_a 23.4365(4)
_cell_length_b 23.4365(4)
_cell_length_c 23.4365(4)
_cell_measurement_temperature 100(2)
_cell_volume 12873.0(4)
_computing_cell_refinement 'APEX2 (Bruker, 2010); SAINT (Bruker, 2009)'
_computing_data_collection 'APEX2 (Bruker, 2010)'
_computing_data_reduction 'SAINT (Bruker, 2009);XPREP(Sheldrick,2008)'
_computing_publication_material 'APEX2 (Bruker, 2010)'
_computing_structure_refinement 'SHELXL-97 (Sheldrick, 2008)'
_computing_structure_solution 'SHELXS-97 (Sheldrick, 2008)'
_diffrn_ambient_temperature 100(2)
_diffrn_measured_fraction_theta_full 0.970
_diffrn_measured_fraction_theta_max 0.970
_diffrn_measurement_device_type 'BRUKER SMART APEXII CCD'
_diffrn_measurement_method 'omega scans'
_diffrn_radiation_monochromator graphite
_diffrn_radiation_source 'fine-focus sealed tube'
_diffrn_radiation_type CuK\a
_diffrn_radiation_wavelength 1.54178
_diffrn_reflns_av_R_equivalents 0.0313
_diffrn_reflns_av_sigmaI/netI 0.0153
_diffrn_reflns_limit_h_max 25
_diffrn_reflns_limit_h_min -27
_diffrn_reflns_limit_k_max 27
_diffrn_reflns_limit_k_min -18
_diffrn_reflns_limit_l_max 10
_diffrn_reflns_limit_l_min -17
_diffrn_reflns_number 5335
_diffrn_reflns_theta_full 63.48
_diffrn_reflns_theta_max 63.48
_diffrn_reflns_theta_min 5.34
_exptl_absorpt_coefficient_mu 4.527
_exptl_absorpt_correction_T_max 0.6603
_exptl_absorpt_correction_T_min 0.6603
_exptl_absorpt_correction_type multi-scan
_exptl_absorpt_process_details 'SADABS; (Sheldrick, 2003)'
_exptl_crystal_colour colorless
_exptl_crystal_density_diffrn 1.498
_exptl_crystal_description polyhedron
_exptl_crystal_F_000 5696
_exptl_crystal_size_max 0.10
_exptl_crystal_size_mid 0.10
_exptl_crystal_size_min 0.10
_refine_diff_density_max 1.849
_refine_diff_density_min -0.597
_refine_diff_density_rms 0.104
_refine_ls_extinction_method none
_refine_ls_goodness_of_fit_ref 1.009
_refine_ls_hydrogen_treatment constr
_refine_ls_matrix_type full
_refine_ls_number_parameters 88
_refine_ls_number_reflns 575
_refine_ls_number_restraints 69
_refine_ls_restrained_S_all 0.963
_refine_ls_R_factor_all 0.0414
_refine_ls_R_factor_gt 0.0395
_refine_ls_shift/su_max 0.000
_refine_ls_shift/su_mean 0.000
_refine_ls_structure_factor_coef Fsqd
_refine_ls_weighting_details 'calc w=1/[\s^2^(Fo^2^)+(0.0931P)^2^+130.0000P] where P=(Fo^2^+2Fc^2^)/3'
_refine_ls_weighting_scheme calc
_refine_ls_wR_factor_gt 0.1160
_refine_ls_wR_factor_ref 0.1183
_reflns_number_gt 537
_reflns_number_total 575
_reflns_threshold_expression >2sigma(I)
_cod_data_source_file ja401429x_si_003.cif
_cod_data_source_block YFTZB
_cod_database_code 4119782

loop_
_symmetry_equiv_pos_as_xyz
'x, y, z'
'-x, -y, z'
'-x, y, -z'
'x, -y, -z'
'z, x, y'
'z, -x, -y'
'-z, -x, y'
'-z, x, -y'
'y, z, x'
'-y, z, -x'
'y, -z, -x'
'-y, -z, x'
'y, x, -z'
'-y, -x, -z'
'y, -x, z'
'-y, x, z'
'x, z, -y'
'-x, z, y'
'-x, -z, -y'
'x, -z, y'
'z, y, -x'
'z, -y, x'
'-z, y, x'
'-z, -y, -x'
'x, y+1/2, z+1/2'
'-x, -y+1/2, z+1/2'
'-x, y+1/2, -z+1/2'
'x, -y+1/2, -z+1/2'
'z, x+1/2, y+1/2'
'z, -x+1/2, -y+1/2'
'-z, -x+1/2, y+1/2'
'-z, x+1/2, -y+1/2'
'y, z+1/2, x+1/2'
'-y, z+1/2, -x+1/2'
'y, -z+1/2, -x+1/2'
'-y, -z+1/2, x+1/2'
'y, x+1/2, -z+1/2'
'-y, -x+1/2, -z+1/2'
'y, -x+1/2, z+1/2'
'-y, x+1/2, z+1/2'
'x, z+1/2, -y+1/2'
'-x, z+1/2, y+1/2'
'-x, -z+1/2, -y+1/2'
'x, -z+1/2, y+1/2'
'z, y+1/2, -x+1/2'
'z, -y+1/2, x+1/2'
'-z, y+1/2, x+1/2'
'-z, -y+1/2, -x+1/2'
'x+1/2, y, z+1/2'
'-x+1/2, -y, z+1/2'
'-x+1/2, y, -z+1/2'
'x+1/2, -y, -z+1/2'
'z+1/2, x, y+1/2'
'z+1/2, -x, -y+1/2'
'-z+1/2, -x, y+1/2'
'-z+1/2, x, -y+1/2'
'y+1/2, z, x+1/2'
'-y+1/2, z, -x+1/2'
'y+1/2, -z, -x+1/2'
'-y+1/2, -z, x+1/2'
'y+1/2, x, -z+1/2'
'-y+1/2, -x, -z+1/2'
'y+1/2, -x, z+1/2'
'-y+1/2, x, z+1/2'
'x+1/2, z, -y+1/2'
'-x+1/2, z, y+1/2'
'-x+1/2, -z, -y+1/2'
'x+1/2, -z, y+1/2'
'z+1/2, y, -x+1/2'
'z+1/2, -y, x+1/2'
'-z+1/2, y, x+1/2'
'-z+1/2, -y, -x+1/2'
'x+1/2, y+1/2, z'
'-x+1/2, -y+1/2, z'
'-x+1/2, y+1/2, -z'
'x+1/2, -y+1/2, -z'
'z+1/2, x+1/2, y'
'z+1/2, -x+1/2, -y'
'-z+1/2, -x+1/2, y'
'-z+1/2, x+1/2, -y'
'y+1/2, z+1/2, x'
'-y+1/2, z+1/2, -x'
'y+1/2, -z+1/2, -x'
'-y+1/2, -z+1/2, x'
'y+1/2, x+1/2, -z'
'-y+1/2, -x+1/2, -z'
'y+1/2, -x+1/2, z'
'-y+1/2, x+1/2, z'
'x+1/2, z+1/2, -y'
'-x+1/2, z+1/2, y'
'-x+1/2, -z+1/2, -y'
'x+1/2, -z+1/2, y'
'z+1/2, y+1/2, -x'
'z+1/2, -y+1/2, x'
'-z+1/2, y+1/2, x'
'-z+1/2, -y+1/2, -x'
'-x, -y, -z'
'x, y, -z'
'x, -y, z'
'-x, y, z'
'-z, -x, -y'
'-z, x, y'
'z, x, -y'
'z, -x, y'
'-y, -z, -x'
'y, -z, x'
'-y, z, x'
'y, z, -x'
'-y, -x, z'
'y, x, z'
'-y, x, -z'
'y, -x, -z'
'-x, -z, y'
'x, -z, -y'
'x, z, y'
'-x, z, -y'
'-z, -y, x'
'-z, y, -x'
'z, -y, -x'
'z, y, x'
'-x, -y+1/2, -z+1/2'
'x, y+1/2, -z+1/2'
'x, -y+1/2, z+1/2'
'-x, y+1/2, z+1/2'
'-z, -x+1/2, -y+1/2'
'-z, x+1/2, y+1/2'
'z, x+1/2, -y+1/2'
'z, -x+1/2, y+1/2'
'-y, -z+1/2, -x+1/2'
'y, -z+1/2, x+1/2'
'-y, z+1/2, x+1/2'
'y, z+1/2, -x+1/2'
'-y, -x+1/2, z+1/2'
'y, x+1/2, z+1/2'
'-y, x+1/2, -z+1/2'
'y, -x+1/2, -z+1/2'
'-x, -z+1/2, y+1/2'
'x, -z+1/2, -y+1/2'
'x, z+1/2, y+1/2'
'-x, z+1/2, -y+1/2'
'-z, -y+1/2, x+1/2'
'-z, y+1/2, -x+1/2'
'z, -y+1/2, -x+1/2'
'z, y+1/2, x+1/2'
'-x+1/2, -y, -z+1/2'
'x+1/2, y, -z+1/2'
'x+1/2, -y, z+1/2'
'-x+1/2, y, z+1/2'
'-z+1/2, -x, -y+1/2'
'-z+1/2, x, y+1/2'
'z+1/2, x, -y+1/2'
'z+1/2, -x, y+1/2'
'-y+1/2, -z, -x+1/2'
'y+1/2, -z, x+1/2'
'-y+1/2, z, x+1/2'
'y+1/2, z, -x+1/2'
'-y+1/2, -x, z+1/2'
'y+1/2, x, z+1/2'
'-y+1/2, x, -z+1/2'
'y+1/2, -x, -z+1/2'
'-x+1/2, -z, y+1/2'
'x+1/2, -z, -y+1/2'
'x+1/2, z, y+1/2'
'-x+1/2, z, -y+1/2'
'-z+1/2, -y, x+1/2'
'-z+1/2, y, -x+1/2'
'z+1/2, -y, -x+1/2'
'z+1/2, y, x+1/2'
'-x+1/2, -y+1/2, -z'
'x+1/2, y+1/2, -z'
'x+1/2, -y+1/2, z'
'-x+1/2, y+1/2, z'
'-z+1/2, -x+1/2, -y'
'-z+1/2, x+1/2, y'
'z+1/2, x+1/2, -y'
'z+1/2, -x+1/2, y'
'-y+1/2, -z+1/2, -x'
'y+1/2, -z+1/2, x'
'-y+1/2, z+1/2, x'
'y+1/2, z+1/2, -x'
'-y+1/2, -x+1/2, z'
'y+1/2, x+1/2, z'
'-y+1/2, x+1/2, -z'
'y+1/2, -x+1/2, -z'
'-x+1/2, -z+1/2, y'
'x+1/2, -z+1/2, -y'
'x+1/2, z+1/2, y'
'-x+1/2, z+1/2, -y'
'-z+1/2, -y+1/2, x'
'-z+1/2, y+1/2, -x'
'z+1/2, -y+1/2, -x'
'z+1/2, y+1/2, x'

loop_
_atom_site_label
_atom_site_type_symbol
_atom_site_fract_x
_atom_site_fract_y
_atom_site_fract_z
_atom_site_U_iso_or_equiv
_atom_site_adp_type
_atom_site_occupancy
_atom_site_symmetry_multiplicity
_atom_site_calc_flag
_atom_site_refinement_flags
_atom_site_disorder_assembly
_atom_site_disorder_group
Y1 Y 0.5000 0.0000 0.11702(3) 0.0074(3) Uani 1 8 d S . .
O3 O 0.44679(10) 0.05321(10) 0.05321(10) 0.003 Uiso 1 6 d S A .
O1 O 0.4102(5) 0.0000 0.1578(5) 0.018(3) Uani 0.50 2 d SPU A 1
N2 N 0.3958(7) 0.0000 0.1442(6) 0.015(3) Uani 0.50 2 d SPU A 1
C1 C 0.3587(5) 0.0000 0.1413(5) 0.016(3) Uani 0.50 4 d SP A 1
C2 C 0.31462(19) 0.0000 0.18538(19) 0.0233(15) Uani 1 4 d SU . 1
C3 C 0.2856(3) 0.0094(7) 0.2856(3) 0.025(4) Uani 0.50 2 d SPU B 1
H3 H 0.2958 0.0155 0.3244 0.030 Uiso 0.25 1 calc PR B 1
C5 C 0.3272(5) 0.0098(11) 0.2435(5) 0.024(6) Uani 0.25 1 d PDU B 1
H5 H 0.3656 0.0170 0.2542 0.029 Uiso 0.13 1 calc PR B 1
C4 C 0.2292(4) 0.0000 0.2708(4) 0.028(3) Uani 0.50 4 d SPU . .
N1 N 0.3715(3) 0.0000 0.1953(3) 0.0203(18) Uani 0.50 2 d SPU . .
F1 F 0.3823(7) 0.0186(12) 0.2639(9) 0.073(8) Uani 0.13 1 d PDU . .
O4 O 0.5000 0.0000 0.2203(3) 0.054(2) Uani 1 8 d S A .
O5 O 0.3535(6) 0.1465(6) 0.1465(6) 0.081(6) Uiso 0.50 6 d SP . .
O10 O 0.4401(12) -0.0599(12) 0.326(2) 0.316 Uiso 0.50 2 d SP . .
O11 O 0.3431(14) 0.1997(18) 0.1569(14) 0.37(3) Uiso 0.50 2 d SP . .
O12 O 0.2916(17) 0.2484(18) 0.1473(15) 0.27(3) Uiso 0.25 1 d P . .
O13 O 0.3576(16) 0.257(2) 0.1424(16) 0.153(18) Uiso 0.25 2 d SP . .
O14 O 0.361(2) 0.305(3) 0.139(2) 0.333 Uiso 0.25 2 d SP . .
C12 C 0.380(3) -0.120(3) 0.258(6) 0.09(4) Uiso 0.08 2 d SPD . .
N11 N 0.399(3) -0.075(3) 0.293(3) 0.030(18) Uiso 0.04 1 d PD . .
C11 C 0.444(4) -0.040(4) 0.311(5) 0.059 Uiso 0.04 1 d PD . .

loop_
_atom_site_aniso_label
_atom_site_aniso_U_11
_atom_site_aniso_U_22
_atom_site_aniso_U_33
_atom_site_aniso_U_23
_atom_site_aniso_U_13
_atom_site_aniso_U_12
Y1 0.0084(4) 0.0084(4) 0.0053(4) 0.000 0.000 0.000
O1 0.012(5) 0.028(4) 0.013(5) 0.000 -0.001(4) 0.000
N2 0.011(7) 0.026(4) 0.007(6) 0.000 -0.003(5) 0.000
C1 0.015(5) 0.018(7) 0.015(5) 0.000 0.003(8) 0.000
C2 0.015(2) 0.039(4) 0.015(2) 0.000 0.007(3) 0.000
C3 0.020(2) 0.034(10) 0.020(2) -0.003(3) 0.008(3) -0.003(3)
C5 0.012(4) 0.040(18) 0.020(5) -0.004(7) 0.003(4) 0.001(6)
C4 0.017(4) 0.051(9) 0.017(4) 0.000 0.011(5) 0.000
N1 0.016(4) 0.034(4) 0.010(4) 0.000 0.006(3) 0.000
F1 0.056(10) 0.107(19) 0.057(12) -0.018(11) 0.027(9) -0.019(11)
O4 0.075(4) 0.075(4) 0.013(4) 0.000 0.000 0.000

loop_
_atom_type_symbol
_atom_type_description
_atom_type_scat_dispersion_real
_atom_type_scat_dispersion_imag
_atom_type_scat_source
C C 0.0181 0.0091 'International Tables Vol C Tables 4.2.6.8 and 6.1.1.4'
H H 0.0000 0.0000 'International Tables Vol C Tables 4.2.6.8 and 6.1.1.4'
N N 0.0311 0.0180 'International Tables Vol C Tables 4.2.6.8 and 6.1.1.4'
O O 0.0492 0.0322 'International Tables Vol C Tables 4.2.6.8 and 6.1.1.4'
F F 0.0727 0.0534 'International Tables Vol C Tables 4.2.6.8 and 6.1.1.4'
Y Y -0.2670 2.0244 'International Tables Vol C Tables 4.2.6.8 and 6.1.1.4'

loop_
_geom_angle_atom_site_label_1
_geom_angle_atom_site_label_2
_geom_angle_atom_site_label_3
_geom_angle
_geom_angle_site_symmetry_1
_geom_angle_site_symmetry_3
O3 Y1 O3 65.27(11) 99 2_655
O3 Y1 O3 99.4(2) 99 100_655
O3 Y1 O3 65.27(11) 2_655 100_655
O3 Y1 O3 65.27(11) 99 .
O3 Y1 O3 99.4(2) 2_655 .
O3 Y1 O3 65.27(11) 100_655 .
O3 Y1 O1 139.34(14) 99 2_655
O3 Y1 O1 77.1(2) 2_655 2_655
O3 Y1 O1 77.1(2) 100_655 2_655
O3 Y1 O1 139.34(14) . 2_655
O3 Y1 O1 77.1(2) 99 182_545
O3 Y1 O1 77.1(2) 2_655 182_545
O3 Y1 O1 139.34(14) 100_655 182_545
O3 Y1 O1 139.34(14) . 182_545
O1 Y1 O1 80.14(19) 2_655 182_545
O3 Y1 O1 77.1(2) 99 .
O3 Y1 O1 139.34(14) 2_655 .
O3 Y1 O1 139.34(14) 100_655 .
O3 Y1 O1 77.1(2) . .
O1 Y1 O1 131.1(5) 2_655 .
O1 Y1 O1 80.14(19) 182_545 .
O3 Y1 O1 139.34(14) 99 181
O3 Y1 O1 139.34(14) 2_655 181
O3 Y1 O1 77.1(2) 100_655 181
O3 Y1 O1 77.1(2) . 181
O1 Y1 O1 80.14(19) 2_655 181
O1 Y1 O1 131.1(5) 182_545 181
O1 Y1 O1 80.14(19) . 181
O3 Y1 O4 130.30(10) 99 .
O3 Y1 O4 130.30(10) 2_655 .
O3 Y1 O4 130.30(10) 100_655 .
O3 Y1 O4 130.30(10) . .
O1 Y1 O4 65.6(2) 2_655 .
O1 Y1 O4 65.6(2) 182_545 .
O1 Y1 O4 65.6(2) . .
O1 Y1 O4 65.6(2) 181 .
O3 Y1 N2 133.3(2) 99 2_655
O3 Y1 N2 69.0(3) 2_655 2_655
O3 Y1 N2 69.0(3) 100_655 2_655
O3 Y1 N2 133.3(2) . 2_655
O1 Y1 N2 84.00(13) 182_545 2_655
O1 Y1 N2 140.9(4) . 2_655
O1 Y1 N2 84.00(13) 181 2_655
O4 Y1 N2 75.4(3) . 2_655
O3 Y1 N2 69.0(3) 99 182_545
O3 Y1 N2 69.0(3) 2_655 182_545
O3 Y1 N2 133.3(2) 100_655 182_545
O3 Y1 N2 133.3(2) . 182_545
O1 Y1 N2 84.00(13) 2_655 182_545
O1 Y1 N2 84.00(13) . 182_545
O1 Y1 N2 140.9(4) 181 182_545
O4 Y1 N2 75.4(3) . 182_545
N2 Y1 N2 86.34(16) 2_655 182_545
O3 Y1 N2 69.0(3) 99 .
O3 Y1 N2 133.3(2) 2_655 .
O3 Y1 N2 133.3(2) 100_655 .
O3 Y1 N2 69.0(3) . .
O1 Y1 N2 140.9(4) 2_655 .
O1 Y1 N2 84.00(13) 182_545 .
O1 Y1 N2 84.00(13) 181 .
O4 Y1 N2 75.4(3) . .
N2 Y1 N2 150.7(6) 2_655 .
N2 Y1 N2 86.34(16) 182_545 .
Y1 O3 Y1 114.00(8) 173 57_554
Y1 O3 Y1 114.00(8) 173 .
Y1 O3 Y1 114.00(8) 57_554 .
N1 O1 C1 61.9(9) . .
N1 O1 N2 88.7(12) . 166
N1 O1 Y1 160.4(8) . .
C1 O1 Y1 137.8(10) . .
N2 O1 Y1 110.9(11) 166 .
C1 N2 N1 69.0(14) . .
N1 N2 N2 109.5(7) . 166
N1 N2 O1 109.9(14) . 166
C1 N2 Y1 160.9(16) . .
N1 N2 Y1 130.1(9) . .
N2 N2 Y1 120.4(3) 166 .
O1 N2 Y1 120.0(12) 166 .
N2 C1 N2 99(3) 166 .
N2 C1 O1 112.2(17) . 166
N2 C1 O1 112.2(17) 166 .
O1 C1 O1 125.6(16) 166 .
N2 C1 N1 171.1(19) 166 .
N2 C1 N1 72.2(11) . .
O1 C1 N1 175.6(13) 166 .
N2 C1 N1 72.2(11) 166 166
N2 C1 N1 171.1(19) . 166
O1 C1 N1 58.9(7) 166 166
O1 C1 N1 175.6(13) . 166
N1 C1 N1 116.7(13) . 166
N2 C1 C2 130.5(14) 166 .
N2 C1 C2 130.5(14) . .
O1 C1 C2 117.2(8) 166 .
O1 C1 C2 117.2(8) . .
N1 C1 C2 58.4(7) . .
N1 C1 C2 58.4(7) 166 .
N1 C2 N1 109.8(8) 166 .
N1 C2 C5 170.4(10) 166 .
N1 C2 C5 68.2(5) . .
N1 C2 C5 170.4(10) 166 99
N1 C2 C5 68.2(5) . 99
N1 C2 C5 68.2(5) 166 72
N1 C2 C5 170.4(10) . 72
C5 C2 C5 115.4(10) . 72
C5 C2 C5 112.1(11) 99 72
N1 C2 C5 68.2(5) 166 166
N1 C2 C5 170.4(10) . 166
C5 C2 C5 112.1(11) . 166
C5 C2 C5 115.4(10) 99 166
N1 C2 C4 125.1(4) 166 145
N1 C2 C4 125.1(4) . 145
C5 C2 C4 57.7(5) . 145
C5 C2 C4 57.7(5) 99 145
C5 C2 C4 57.7(5) 72 145
C5 C2 C4 57.7(5) 166 145
N1 C2 C1 54.9(4) 166 .
N1 C2 C1 54.9(4) . .
C5 C2 C1 122.3(5) . .
C5 C2 C1 122.3(5) 99 .
C5 C2 C1 122.3(5) 72 .
C5 C2 C1 122.3(5) 166 .
C4 C2 C1 180.0(8) 145 .
C4 C3 C5 119.6(9) . .
C4 C3 H3 120.2 . .
C5 C3 H3 120.2 . .
C3 C5 C2 122.6(9) . .
C3 C5 H5 118.7 . .
C2 C5 H5 118.7 . .
C4 C4 C5 120.2(7) 145 120
C4 C4 C5 120.2(7) 145 22
C4 C4 C5 120.3(7) 145 145
C5 C4 C5 119.5(14) 120 145
C5 C4 C5 115.9(15) 22 145
C4 C4 C5 120.3(7) 145 51
C5 C4 C5 115.9(15) 120 51
C5 C4 C5 119.5(14) 22 51
C4 C4 C3 60.1(5) 145 .
C5 C4 C3 60.1(5) 120 .
C5 C4 C3 63.6(6) 22 .
C5 C4 C3 179.4(13) 145 .
C5 C4 C3 161.3(13) 51 .
C4 C4 C3 60.1(5) 145 99
C5 C4 C3 63.6(6) 120 99
C5 C4 C3 60.1(5) 22 99
C5 C4 C3 161.3(13) 145 99
C5 C4 C3 179.4(14) 51 99
C4 C4 C3 60.1(5) 145 145
C5 C4 C3 179.4(14) 120 145
C5 C4 C3 161.3(13) 22 145
C5 C4 C3 60.1(5) 145 145
C5 C4 C3 63.6(6) 51 145
C3 C4 C3 120.2(10) . 145
C3 C4 C3 116.9(11) 99 145
C4 C4 C3 60.1(5) 145 51
C5 C4 C3 161.3(13) 120 51
C5 C4 C3 179.4(13) 22 51
C5 C4 C3 63.6(6) 145 51
C5 C4 C3 60.1(5) 51 51
C3 C4 C3 116.9(11) . 51
C3 C4 C3 120.2(10) 99 51
C4 C4 C2 180.0(6) 145 145
C5 C4 C2 59.8(7) 120 145
C5 C4 C2 59.8(7) 22 145
C5 C4 C2 59.8(7) 145 145
C5 C4 C2 59.8(7) 51 145
C3 C4 C2 119.9(5) . 145
C3 C4 C2 119.9(5) 99 145
C3 C4 C2 119.9(5) 145 145
C3 C4 C2 119.9(5) 51 145
O1 N1 C2 126.0(8) . .
C1 N1 C2 66.7(7) . .
N2 N1 C2 105.6(8) . .
O1 N1 C5 170.9(9) . 99
C1 N1 C5 123.7(9) . 99
N2 N1 C5 161.0(10) . 99
O1 N1 F1 123.8(9) . .
C1 N1 F1 164.4(10) . .
N2 N1 F1 142.8(10) . .
C2 N1 F1 108.2(8) . .
O1 N1 F1 123.8(9) . 99
C1 N1 F1 164.4(10) . 99
N2 N1 F1 142.8(10) . 99
C2 N1 F1 108.2(8) . 99
F1 F1 N11 149(3) 99 99
C5 F1 N11 137(3) 99 99
F1 F1 N1 75.0(10) 99 .
N11 F1 N1 133(3) 99 .
F1 F1 C11 105(3) 99 99
C5 F1 C11 161(4) 99 99
N1 F1 C11 138(4) . 99
O11 O5 O11 67(4) . 58
O11 O5 O11 67(4) . 79
O11 O5 O11 67(4) 58 79
C11 O10 N11 89(9) 182_545 182_545
C11 O10 N11 106(10) . 182_545
C11 O10 N11 106(10) 182_545 .
C11 O10 N11 89(9) . .
O5 O11 O13 145(5) . .
O13 O11 O11 146.6(13) . 58
O13 O11 O11 146.6(13) . 79
O11 O11 O11 60.000(8) 58 79
O5 O11 O12 140(2) . .
O11 O11 O12 88(2) 58 .
O11 O11 O12 125(2) 79 .
O5 O11 O12 140(2) . 166
O11 O11 O12 125(2) 58 166
O11 O11 O12 88(2) 79 166
O12 O11 O12 74(3) . 166
O5 O11 C12 123(6) . 156
O11 O11 C12 149.4(10) 58 156
O11 O11 C12 149.4(10) 79 156
O12 O11 C12 76(5) . 156
O12 O11 C12 76(5) 166 156
O12 O12 O12 90.000(11) 181 110
O12 O12 O13 142(3) 181 .
O12 O12 O13 128(3) 110 .
O12 O12 O11 92(2) 181 .
O12 O12 O11 172.1(18) 110 .
C12 O13 O14 81(10) 156 .
C12 O13 O11 113(10) 156 .
O14 O13 O11 166(7) . .
C12 O13 O12 139(3) 156 .
O14 O13 O12 102(5) . .
O11 O13 O12 68(3) . .
C12 O13 O12 139(3) 156 166
O14 O13 O12 102(5) . 166
O11 O13 O12 68(3) . 166
O12 O13 O12 81(4) . 166
O13 O14 N11 87(5) . 17
O13 O14 N11 87(5) . 156
C12 O14 N11 52(3) 156 156
O13 C12 O14 64(10) 174_545 174_545
O13 C12 N11 142(10) 174_545 .
O14 C12 N11 82(8) 174_545 .
O13 C12 N11 142(10) 174_545 182_545
O14 C12 N11 82(8) 174_545 182_545
O14 C12 O11 109(8) 174_545 174_545
N11 C12 O11 160(7) . 174_545
N11 C12 O11 160(7) 182_545 174_545
N11 N11 O10 71(3) 182_545 .
N11 N11 C11 84(6) 182_545 .
N11 N11 C12 73(3) 182_545 .
O10 N11 C12 144(6) . .
C11 N11 C12 150(9) . .
N11 N11 F1 142(3) 182_545 99
O10 N11 F1 102(4) . 99
C11 N11 F1 79(6) . 99
C12 N11 F1 107(6) . 99
N11 N11 C11 64(4) 182_545 182_545
C12 N11 C11 132(7) . 182_545
F1 N11 C11 96(5) 99 182_545
N11 N11 O14 76(2) 182_545 174_545
O10 N11 O14 122(6) . 174_545
C11 N11 O14 147(7) . 174_545
F1 N11 O14 132(4) 99 174_545
C11 N11 O14 132(6) 182_545 174_545
C11 C11 O10 63(10) 182_545 .
C11 C11 N11 96(6) 182_545 .
O10 C11 N11 66(8) . .
C11 C11 N11 64(4) 182_545 182_545
C11 C11 C11 135.00(6) 182_545 99
O10 C11 C11 143(10) . 99
N11 C11 C11 127(6) . 99
N11 C11 C11 157(5) 182_545 99
C11 C11 F1 137(3) 182_545 99
O10 C11 F1 116(9) . 99
N11 C11 F1 82(4) 182_545 99
C11 C11 F1 75(3) 99 99

loop_
_geom_bond_atom_site_label_1
_geom_bond_atom_site_label_2
_geom_bond_distance
_geom_bond_site_symmetry_2
Y1 O3 2.3123(11) 99
Y1 O3 2.3123(11) 2_655
Y1 O3 2.3123(11) 100_655
Y1 O3 2.3123(11) .
Y1 O1 2.313(13) 2_655
Y1 O1 2.313(13) 182_545
Y1 O1 2.313(13) .
Y1 O1 2.313(13) 181
Y1 O4 2.421(7) .
Y1 N2 2.524(17) 2_655
Y1 N2 2.524(17) 182_545
Y1 N2 2.524(17) .
O3 Y1 2.3123(11) 173
O3 Y1 2.3123(11) 57_554
O1 N1 1.262(16) .
O1 C1 1.267(11) .
O1 N2 1.791(17) 166
N2 C1 0.873(18) .
N2 N1 1.326(18) .
N2 N2 1.33(3) 166
N2 O1 1.791(17) 166
C1 N2 0.873(18) 166
C1 O1 1.267(11) 166
C1 N1 1.300(11) .
C1 N1 1.300(11) 166
C1 C2 1.460(17) .
C2 N1 1.353(9) 166
C2 N1 1.353(9) .
C2 C5 1.413(13) .
C2 C5 1.413(13) 99
C2 C5 1.413(13) 72
C2 C5 1.413(13) 166
C2 C4 1.452(14) 145
C3 C4 1.385(11) .
C3 C5 1.386(12) .
C3 H3 0.9500 .
C5 H5 0.9500 .
C4 C4 1.38(3) 145
C4 C5 1.383(13) 120
C4 C5 1.383(13) 22
C4 C5 1.383(13) 145
C4 C5 1.383(13) 51
C4 C3 1.385(11) 99
C4 C3 1.385(11) 145
C4 C3 1.385(11) 51
C4 C2 1.452(14) 145
N1 C5 1.552(14) 99
N1 F1 1.68(2) .
N1 F1 1.68(2) 99
F1 F1 0.87(6) 99
F1 C5 1.53(2) 99
F1 N11 1.55(7) 99
F1 C11 1.88(11) 99
O5 O11 1.29(4) .
O5 O11 1.29(4) 58
O5 O11 1.29(4) 79
O10 C11 0.60(13) 182_545
O10 C11 0.60(13) .
O10 N11 1.28(8) 182_545
O10 N11 1.28(8) .
O11 O13 1.42(6) .
O11 O11 1.42(8) 58
O11 O11 1.42(8) 79
O11 O12 1.68(5) .
O11 O12 1.68(5) 166
O11 C12 1.84(9) 156
O12 O12 1.32(8) 181
O12 O12 1.43(8) 110
O12 O13 1.56(5) .
O13 C12 0.74(11) 156
O13 O14 1.15(9) .
O13 O12 1.56(5) 166
O14 C12 1.26(17) 156
O14 N11 1.75(9) 17
O14 N11 1.75(9) 156
C12 O13 0.74(11) 174_545
C12 O14 1.26(17) 174_545
C12 N11 1.40(2) .
C12 N11 1.40(2) 182_545
C12 O11 1.84(9) 174_545
N11 N11 0.83(13) 182_545
N11 C11 1.40(2) .
N11 F1 1.55(7) 99
N11 C11 1.56(7) 182_545
N11 O14 1.75(9) 174_545
C11 C11 0.5(2) 182_545
C11 N11 1.56(7) 182_545
C11 C11 1.9(2) 99
C11 F1 1.88(10) 99
